data_7003607
loop_
_publ_author_name
'Zhou, Zhao-Hui'
'Chen, Can-Yu'
'Cao, Ze-Xing'
'Tsai, Khi-Rui'
'Chow, Yuan L.'

_publ_section_title
;
 N-heterocycle chelated oxomolybdenum(VI and V) complexes with
 bidentate citrate
;
_journal_issue 18
_journal_name_full 'Dalton Transactions'
_journal_page_first 2475
_journal_page_last 2479
_journal_paper_doi 10.1039/B717452G
_journal_year 2008
_chemical_formula_sum 'C16 H16 Mo N2 O10'
_chemical_formula_weight 492.25
_chemical_name_common 'Monomeric bipyridine citrato dioxomolybdenum complex'
_chemical_name_systematic
;
?
;
_space_group_IT_number 14
_symmetry_cell_setting monoclinic
_symmetry_space_group_name_Hall '-P 2yn'
_symmetry_space_group_name_H-M 'P 1 21/n 1'
_atom_sites_solution_hydrogens geom
_atom_sites_solution_primary direct
_atom_sites_solution_secondary difmap
_audit_creation_method SHELXL-97
_cell_angle_alpha 90.00
_cell_angle_beta 100.151(2)
_cell_angle_gamma 90.00
_cell_formula_units_Z 4
_cell_length_a 14.688(1)
_cell_length_b 7.7377(8)
_cell_length_c 16.084(2)
_cell_measurement_temperature 296(2)
_cell_volume 1799.4(3)
_computing_structure_refinement 'SHELXL-97 (Sheldrick, 1997)'
_computing_structure_solution 'SHELXS-97 (Sheldrick, 1990)'
_diffrn_ambient_temperature 296(2)
_diffrn_measured_fraction_theta_full 0.998
_diffrn_measured_fraction_theta_max 0.998
_diffrn_measurement_device_type 'Bruker Apex CCD diffractometer'
_diffrn_radiation_monochromator graphite
_diffrn_radiation_source 'fine-focus sealed tube'
_diffrn_radiation_type MoK\a
_diffrn_radiation_wavelength 0.71073
_diffrn_reflns_av_R_equivalents 0.1278
_diffrn_reflns_av_sigmaI/netI 0.1341
_diffrn_reflns_limit_h_max 17
_diffrn_reflns_limit_h_min -15
_diffrn_reflns_limit_k_max 9
_diffrn_reflns_limit_k_min -9
_diffrn_reflns_limit_l_max 19
_diffrn_reflns_limit_l_min -18
_diffrn_reflns_number 10660
_diffrn_reflns_theta_full 25.00
_diffrn_reflns_theta_max 25.00
_diffrn_reflns_theta_min 1.73
_exptl_absorpt_coefficient_mu 0.791
_exptl_absorpt_correction_T_max 0.9690
_exptl_absorpt_correction_T_min 0.9322
_exptl_absorpt_correction_type multi-scan
_exptl_absorpt_process_details '(SADABS; Bruker, 2002)'
_exptl_crystal_density_diffrn 1.817
_exptl_crystal_density_method 'not measured'
_exptl_crystal_F_000 992
_exptl_crystal_size_max 0.09
_exptl_crystal_size_mid 0.04
_exptl_crystal_size_min 0.04
_refine_diff_density_max 1.042
_refine_diff_density_min -0.963
_refine_diff_density_rms 0.127
_refine_ls_extinction_method none
_refine_ls_goodness_of_fit_ref 1.038
_refine_ls_hydrogen_treatment mixed
_refine_ls_matrix_type full
_refine_ls_number_parameters 274
_refine_ls_number_reflns 3167
_refine_ls_number_restraints 5
_refine_ls_restrained_S_all 1.037
_refine_ls_R_factor_all 0.1350
_refine_ls_R_factor_gt 0.0851
_refine_ls_shift/su_max 0.000
_refine_ls_shift/su_mean 0.000
_refine_ls_structure_factor_coef Fsqd
_refine_ls_weighting_details 'calc w=1/[\s^2^(Fo^2^)+(0.0658P)^2^+0.0000P] where P=(Fo^2^+2Fc^2^)/3'
_refine_ls_weighting_scheme calc
_refine_ls_wR_factor_gt 0.1588
_refine_ls_wR_factor_ref 0.1803
_reflns_number_gt 2091
_reflns_number_total 3167
_reflns_threshold_expression >2sigma(I)
_cod_data_source_file B717452G.txt
_cod_data_source_block 3
_cod_depositor_comments
;
The following automatic conversions were performed:
'_exptl_absorpt_correction_type' value 'multi scan' changed to
'multi-scan' according to
'/home/saulius/struct/CIF-dictionaries/cif_core.dic' dictionary named
'cif_core.dic' version 2.4.1 from 2010-06-29.

Automatic conversion script
Id: cif_fix_enum 1527 2010-12-29 10:47:43Z saulius 
;
_cod_original_cell_volume 1799.3(3)
_cod_original_sg_symbol_H-M 'P 21/n'
_cod_database_code 7003607

loop_
_symmetry_equiv_pos_as_xyz
'x, y, z'
'-x+1/2, y+1/2, -z+1/2'
'-x, -y, -z'
'x-1/2, -y-1/2, z-1/2'

loop_
_atom_site_label
_atom_site_type_symbol
_atom_site_fract_x
_atom_site_fract_y
_atom_site_fract_z
_atom_site_U_iso_or_equiv
_atom_site_adp_type
_atom_site_occupancy
_atom_site_symmetry_multiplicity
_atom_site_calc_flag
_atom_site_refinement_flags
_atom_site_disorder_assembly
_atom_site_disorder_group
Mo1 Mo 1.09502(6) 0.31160(11) 0.72024(5) 0.0342(3) Uani 1 1 d . . .
N1 N 1.1656(6) 0.2407(10) 0.6161(5) 0.041(2) Uani 1 1 d . . .
N2 N 0.9933(5) 0.3099(10) 0.5971(5) 0.0381(19) Uani 1 1 d . . .
O1 O 1.0015(4) 0.2874(7) 0.7880(4) 0.0366(16) Uani 1 1 d . . .
O2 O 1.0544(4) 0.0456(8) 0.7054(4) 0.0434(17) Uani 1 1 d . . .
O3 O 0.9916(7) -0.1608(10) 0.7658(6) 0.087(3) Uani 1 1 d . . .
O4 O 0.9781(7) 0.3076(14) 0.9752(6) 0.102(4) Uani 1 1 d . . .
O5 O 1.1199(6) 0.2474(12) 1.0252(5) 0.073(3) Uani 1 1 d D . .
O6 O 0.8286(5) 0.0841(11) 0.6890(5) 0.069(2) Uani 1 1 d . . .
O7 O 0.7360(6) 0.0829(14) 0.7829(5) 0.082(3) Uani 1 1 d D . .
O8 O 1.1943(5) 0.2727(10) 0.7859(4) 0.056(2) Uani 1 1 d . . .
O9 O 1.0901(5) 0.5263(8) 0.7119(4) 0.0479(18) Uani 1 1 d . . .
C1 C 0.9885(7) 0.1229(13) 0.8212(6) 0.039(2) Uani 1 1 d . . .
C2 C 1.0120(8) -0.0116(14) 0.7605(7) 0.052(3) Uani 1 1 d . . .
C3 C 1.0552(7) 0.1004(14) 0.9039(6) 0.048(3) Uani 1 1 d . . .
H3A H 1.0464 -0.0138 0.9260 0.058 Uiso 1 1 calc R . .
H3B H 1.1179 0.1063 0.8927 0.058 Uiso 1 1 calc R . .
C4 C 1.0446(9) 0.2320(14) 0.9702(7) 0.050(3) Uani 1 1 d . . .
C5 C 0.8898(7) 0.1017(13) 0.8359(6) 0.047(3) Uani 1 1 d . . .
H5A H 0.8871 -0.0015 0.8696 0.056 Uiso 1 1 calc R . .
H5B H 0.8753 0.1991 0.8692 0.056 Uiso 1 1 calc R . .
C6 C 0.8175(8) 0.0888(14) 0.7606(8) 0.053(3) Uani 1 1 d . . .
C7 C 1.2565(7) 0.2104(14) 0.6310(7) 0.056(3) Uani 1 1 d . . .
H7A H 1.2903 0.2317 0.6846 0.067 Uiso 1 1 calc R . .
C8 C 1.3011(9) 0.1486(15) 0.5692(8) 0.065(4) Uani 1 1 d . . .
H8A H 1.3640 0.1235 0.5810 0.078 Uiso 1 1 calc R . .
C9 C 1.2525(10) 0.1251(15) 0.4916(9) 0.069(4) Uani 1 1 d . . .
H9A H 1.2828 0.0887 0.4486 0.082 Uiso 1 1 calc R . .
C10 C 1.1598(10) 0.1534(12) 0.4743(7) 0.059(3) Uani 1 1 d . . .
H10A H 1.1257 0.1312 0.4210 0.070 Uiso 1 1 calc R . .
C11 C 1.1178(8) 0.2165(10) 0.5388(6) 0.039(2) Uani 1 1 d . . .
C12 C 1.0191(7) 0.2569(11) 0.5277(6) 0.038(2) Uani 1 1 d . . .
C13 C 0.9587(9) 0.2441(13) 0.4527(6) 0.055(3) Uani 1 1 d . . .
H13A H 0.9788 0.2041 0.4045 0.065 Uiso 1 1 calc R . .
C14 C 0.8698(9) 0.2900(17) 0.4495(8) 0.072(4) Uani 1 1 d . . .
H14A H 0.8280 0.2828 0.3990 0.086 Uiso 1 1 calc R . .
C15 C 0.8417(8) 0.3468(15) 0.5206(8) 0.062(3) Uani 1 1 d . . .
H15A H 0.7803 0.3768 0.5202 0.075 Uiso 1 1 calc R . .
C16 C 0.9058(7) 0.3585(13) 0.5926(7) 0.049(3) Uani 1 1 d . . .
H16A H 0.8875 0.4027 0.6408 0.059 Uiso 1 1 calc R . .
O1W O 0.9133(5) -0.4089(9) 0.8367(5) 0.0514(19) Uani 1 1 d D . .
H1 H 1.108(8) 0.299(12) 1.069(4) 0.062 Uiso 1 1 d D . .
H2 H 0.702(6) 0.064(14) 0.735(3) 0.062 Uiso 1 1 d D . .
H1W1 H 0.943(5) -0.503(5) 0.841(6) 0.062 Uiso 1 1 d D . .
H1W2 H 0.944(5) -0.329(7) 0.819(6) 0.062 Uiso 1 1 d D . .

loop_
_atom_site_aniso_label
_atom_site_aniso_U_11
_atom_site_aniso_U_22
_atom_site_aniso_U_33
_atom_site_aniso_U_23
_atom_site_aniso_U_13
_atom_site_aniso_U_12
Mo1 0.0359(5) 0.0418(5) 0.0258(5) -0.0003(5) 0.0078(3) -0.0011(5)
N1 0.041(5) 0.053(5) 0.031(5) 0.006(4) 0.010(4) 0.004(4)
N2 0.042(5) 0.043(5) 0.031(5) 0.008(4) 0.012(4) 0.003(4)
O1 0.048(4) 0.034(4) 0.032(4) 0.006(3) 0.017(3) 0.007(3)
O2 0.042(4) 0.035(4) 0.054(4) -0.008(3) 0.014(3) -0.007(3)
O3 0.127(8) 0.044(5) 0.110(7) -0.003(5) 0.078(6) -0.016(5)
O4 0.067(7) 0.159(10) 0.074(6) -0.058(6) -0.005(5) 0.022(7)
O5 0.047(5) 0.096(7) 0.070(6) -0.011(5) -0.006(5) 0.006(5)
O6 0.073(6) 0.103(7) 0.036(5) -0.007(5) 0.019(4) -0.018(5)
O7 0.047(6) 0.144(9) 0.056(6) 0.010(6) 0.010(4) -0.007(6)
O8 0.043(5) 0.090(6) 0.035(4) 0.006(4) 0.010(3) -0.001(4)
O9 0.064(5) 0.047(4) 0.032(4) -0.009(3) 0.007(3) -0.010(4)
C1 0.036(6) 0.053(6) 0.032(6) -0.003(5) 0.014(5) -0.004(5)
C2 0.071(8) 0.037(6) 0.052(7) 0.017(6) 0.021(6) -0.004(6)
C3 0.036(6) 0.055(7) 0.056(7) 0.013(6) 0.015(5) 0.009(5)
C4 0.054(8) 0.058(8) 0.044(7) 0.020(6) 0.023(6) 0.006(6)
C5 0.053(7) 0.046(6) 0.044(6) -0.005(5) 0.011(6) 0.008(5)
C6 0.050(8) 0.049(7) 0.061(8) 0.002(6) 0.014(7) -0.018(6)
C7 0.034(6) 0.078(8) 0.060(7) 0.006(7) 0.018(6) -0.003(6)
C8 0.052(8) 0.071(9) 0.078(9) 0.019(7) 0.034(7) 0.024(6)
C9 0.078(10) 0.067(9) 0.073(10) 0.008(7) 0.047(8) 0.010(7)
C10 0.095(10) 0.037(7) 0.052(7) -0.007(5) 0.036(7) -0.004(7)
C11 0.065(7) 0.014(5) 0.040(6) 0.003(4) 0.019(6) -0.002(5)
C12 0.052(7) 0.029(5) 0.032(6) -0.001(4) 0.003(5) -0.002(5)
C13 0.088(10) 0.043(6) 0.032(7) 0.007(5) 0.012(7) -0.015(6)
C14 0.052(8) 0.092(10) 0.064(9) 0.017(8) -0.010(7) -0.025(8)
C15 0.038(7) 0.077(9) 0.070(9) 0.021(7) 0.003(7) -0.004(6)
C16 0.045(7) 0.052(7) 0.047(7) 0.007(5) 0.001(6) 0.002(5)
O1W 0.058(5) 0.043(4) 0.053(5) 0.008(4) 0.008(4) -0.005(4)

loop_
_atom_type_symbol
_atom_type_description
_atom_type_scat_dispersion_real
_atom_type_scat_dispersion_imag
_atom_type_scat_source
C C 0.0033 0.0016 'International Tables Vol C Tables 4.2.6.8 and 6.1.1.4'
H H 0.0000 0.0000 'International Tables Vol C Tables 4.2.6.8 and 6.1.1.4'
N N 0.0061 0.0033 'International Tables Vol C Tables 4.2.6.8 and 6.1.1.4'
O O 0.0106 0.0060 'International Tables Vol C Tables 4.2.6.8 and 6.1.1.4'
Mo Mo -1.6832 0.6857 'International Tables Vol C Tables 4.2.6.8 and 6.1.1.4'

loop_
_geom_angle_atom_site_label_1
_geom_angle_atom_site_label_2
_geom_angle_atom_site_label_3
_geom_angle
_geom_angle_site_symmetry_1
_geom_angle_site_symmetry_3
_geom_angle_publ_flag
O9 Mo1 O8 104.5(4) . . ?
O9 Mo1 O1 96.8(3) . . ?
O8 Mo1 O1 105.0(3) . . ?
O9 Mo1 O2 160.1(3) . . ?
O8 Mo1 O2 95.3(3) . . ?
O1 Mo1 O2 75.8(3) . . ?
O9 Mo1 N1 102.0(3) . . ?
O8 Mo1 N1 87.7(3) . . ?
O1 Mo1 N1 153.9(3) . . ?
O2 Mo1 N1 80.5(3) . . ?
O9 Mo1 N2 85.6(3) . . ?
O8 Mo1 N2 157.1(3) . . ?
O1 Mo1 N2 93.9(3) . . ?
O2 Mo1 N2 76.7(3) . . ?
N1 Mo1 N2 70.0(3) . . ?
C11 N1 C7 119.3(9) . . ?
C11 N1 Mo1 120.5(7) . . ?
C7 N1 Mo1 120.0(7) . . ?
C12 N2 C16 117.7(9) . . ?
C12 N2 Mo1 120.3(7) . . ?
C16 N2 Mo1 122.0(7) . . ?
C1 O1 Mo1 117.8(5) . . ?
C2 O2 Mo1 115.1(7) . . ?
O1 C1 C2 108.4(8) . . ?
O1 C1 C3 109.1(8) . . ?
C2 C1 C3 107.6(9) . . ?
O1 C1 C5 110.8(8) . . ?
C2 C1 C5 111.1(9) . . ?
C3 C1 C5 109.8(8) . . ?
O3 C2 O2 123.6(11) . . ?
O3 C2 C1 121.9(10) . . ?
O2 C2 C1 114.5(9) . . ?
C4 C3 C1 114.4(9) . . ?
O4 C4 O5 122.6(12) . . ?
O4 C4 C3 126.0(12) . . ?
O5 C4 C3 111.4(10) . . ?
C6 C5 C1 116.8(9) . . ?
O6 C6 O7 123.5(11) . . ?
O6 C6 C5 126.7(11) . . ?
O7 C6 C5 109.8(10) . . ?
N1 C7 C8 121.5(11) . . ?
C9 C8 C7 118.7(11) . . ?
C8 C9 C10 121.4(12) . . ?
C9 C10 C11 117.8(12) . . ?
N1 C11 C10 121.2(11) . . ?
N1 C11 C12 115.7(9) . . ?
C10 C11 C12 123.1(10) . . ?
N2 C12 C13 122.3(10) . . ?
N2 C12 C11 113.1(9) . . ?
C13 C12 C11 124.6(10) . . ?
C14 C13 C12 119.2(11) . . ?
C13 C14 C15 119.5(12) . . ?
C14 C15 C16 118.1(12) . . ?
N2 C16 C15 123.1(11) . . ?

loop_
_geom_bond_atom_site_label_1
_geom_bond_atom_site_label_2
_geom_bond_distance
_geom_bond_site_symmetry_2
_geom_bond_publ_flag
Mo1 O9 1.667(6) . ?
Mo1 O8 1.670(6) . ?
Mo1 O1 1.907(6) . ?
Mo1 O2 2.144(6) . ?
Mo1 N1 2.189(8) . ?
Mo1 N2 2.261(7) . ?
N1 C11 1.329(12) . ?
N1 C7 1.334(12) . ?
N2 C12 1.307(11) . ?
N2 C16 1.329(12) . ?
O1 C1 1.406(11) . ?
O2 C2 1.250(11) . ?
O3 C2 1.200(11) . ?
O4 C4 1.153(12) . ?
O5 C4 1.293(13) . ?
O6 C6 1.192(12) . ?
O7 C6 1.310(13) . ?
C1 C2 1.509(14) . ?
C1 C3 1.516(13) . ?
C1 C5 1.518(13) . ?
C3 C4 1.503(14) . ?
C5 C6 1.467(13) . ?
C7 C8 1.370(15) . ?
C8 C9 1.336(16) . ?
C9 C10 1.358(16) . ?
C10 C11 1.386(14) . ?
C11 C12 1.463(14) . ?
C12 C13 1.369(13) . ?
C13 C14 1.345(15) . ?
C14 C15 1.356(16) . ?
C15 C16 1.360(14) . ?
